data_2240009
loop_
_publ_author_name
'Vaduganathan, Manickkam'
'Doraisamyraja, Kalaivani'

_publ_section_title
;
 Crystal structure of 4-aminopyridinium
 5-(5-chloro-2,4-dinitrophenyl)-1,3-dimethylbarbiturate hemihydrate
;
_journal_coeditor_code SU2786
_journal_issue 10
_journal_name_full 'Acta Crystallographica Section E'
_journal_page_first 256
_journal_page_last 258
_journal_paper_doi 10.1107/S1600536814021084
_journal_volume 70
_journal_year 2014
_chemical_formula_iupac 'C5 H7 N2 +, C12 H8 Cl N4 O7 -, 0.5H2 O'
_chemical_formula_moiety 'C5 H7 N2 +, C12 H8 Cl N4 O7 -, 0.5(H2 O)'
_chemical_formula_sum 'C17 H16 N6 O7.5 cl'
_chemical_formula_weight 459.81
_chemical_name_common
;
4-Aminopyridinium 5-(5-chloro-2,4-dinitrophenyl)-1,3-dimethylbarbiturate
hemihydrate
;
_chemical_name_systematic
;
4-Aminopyridinium 5-(5-chloro-2,4-dinitrophenyl)-1,3-dimethylbarbiturate
hemihydrate
;
_space_group_IT_number 15
_symmetry_cell_setting monoclinic
_symmetry_space_group_name_Hall '-C 2yc'
_symmetry_space_group_name_H-M 'C 1 2/c 1'
_atom_sites_solution_hydrogens geom
_atom_sites_solution_primary direct
_atom_sites_solution_secondary difmap
_audit_creation_method SHELXL-97
_cell_angle_alpha 90.00
_cell_angle_beta 116.259(3)
_cell_angle_gamma 90.00
_cell_formula_units_Z 8
_cell_length_a 17.7242(5)
_cell_length_b 14.2576(5)
_cell_length_c 17.4321(7)
_cell_measurement_reflns_used 9949
_cell_measurement_temperature 293(2)
_cell_measurement_theta_max 29.46
_cell_measurement_theta_min 2.56
_cell_volume 3950.6(3)
_computing_cell_refinement
;
APEX2 and SAINT (Bruker, 2004)
;
_computing_data_collection
;
APEX2 (Bruker, 2004)
;
_computing_data_reduction
;
SAINT and XPREP (Bruker, 2004)
;
_computing_molecular_graphics
;
ORTEP-3 for Windows (Farrugia, 2012) and Mercury (Macrae <i>et al.</i>,
2008)
;
_computing_publication_material
;
SHELXL97 (Sheldrick, 2008), PLATON (Spek, 2009) and publCIF
(Westrip, 2010)
;
_computing_structure_refinement
;
SHELXL97 (Sheldrick, 2008)
;
_computing_structure_solution
;
SIR92 (Altomare <i>et al.</i>,  1993)
;
_diffrn_ambient_temperature 293(2)
_diffrn_measured_fraction_theta_full 0.997
_diffrn_measured_fraction_theta_max 0.997
_diffrn_measurement_device_type 'Bruker APEXII CCD'
_diffrn_measurement_method '\w and \f scan'
_diffrn_radiation_monochromator graphite
_diffrn_radiation_source 'fine-focus sealed tube'
_diffrn_radiation_type MoK\a
_diffrn_radiation_wavelength 0.71073
_diffrn_reflns_av_R_equivalents 0.0291
_diffrn_reflns_av_sigmaI/netI 0.0163
_diffrn_reflns_limit_h_max 21
_diffrn_reflns_limit_h_min -21
_diffrn_reflns_limit_k_max 17
_diffrn_reflns_limit_k_min -17
_diffrn_reflns_limit_l_max 21
_diffrn_reflns_limit_l_min -21
_diffrn_reflns_number 38331
_diffrn_reflns_theta_full 26.00
_diffrn_reflns_theta_max 26.00
_diffrn_reflns_theta_min 1.92
_exptl_absorpt_coefficient_mu 0.252
_exptl_absorpt_correction_T_max 0.9295
_exptl_absorpt_correction_T_min 0.9112
_exptl_absorpt_correction_type multi-scan
_exptl_absorpt_process_details
;
(SADABS; Bruker, 2004)
;
_exptl_crystal_colour red
_exptl_crystal_density_diffrn 1.546
_exptl_crystal_density_method 'not measured'
_exptl_crystal_description block
_exptl_crystal_F_000 1896
_exptl_crystal_size_max 0.35
_exptl_crystal_size_mid 0.35
_exptl_crystal_size_min 0.30
_refine_diff_density_max 0.466
_refine_diff_density_min -0.458
_refine_ls_extinction_coef 0.0010(2)
_refine_ls_extinction_expression Fc^*^=kFc[1+0.001xFc^2^\l^3^/sin(2\q)]^-1/4^
_refine_ls_extinction_method SHELXL
_refine_ls_goodness_of_fit_ref 1.069
_refine_ls_hydrogen_treatment mixed
_refine_ls_matrix_type full
_refine_ls_number_parameters 306
_refine_ls_number_reflns 3868
_refine_ls_number_restraints 7
_refine_ls_restrained_S_all 1.069
_refine_ls_R_factor_all 0.0882
_refine_ls_R_factor_gt 0.0563
_refine_ls_shift/su_max 0.000
_refine_ls_shift/su_mean 0.000
_refine_ls_structure_factor_coef Fsqd
_refine_ls_weighting_details 'calc w=1/[\s^2^(Fo^2^)+(0.0628P)^2^+9.3104P] where P=(Fo^2^+2Fc^2^)/3'
_refine_ls_weighting_scheme calc
_refine_ls_wR_factor_gt 0.1383
_refine_ls_wR_factor_ref 0.1752
_reflns_number_gt 2686
_reflns_number_total 3868
_reflns_threshold_expression >2sigma(I)
_cod_data_source_file su2786sup1.cf
_cod_data_source_block I
_cod_original_cell_volume 3950.6(2)
_cod_original_sg_symbol_H-M 'C 2/c'
_cod_original_formula_sum 'C17 H16 cl N6 O7.5'
_cod_database_code 2240009
_cod_database_fobs_code 2240009

loop_
_symmetry_equiv_pos_as_xyz
'x, y, z'
'-x, y, -z+1/2'
'x+1/2, y+1/2, z'
'-x+1/2, y+1/2, -z+1/2'
'-x, -y, -z'
'x, -y, z-1/2'
'-x+1/2, -y+1/2, -z'
'x+1/2, -y+1/2, z-1/2'

loop_
_atom_site_type_symbol
_atom_site_label
_atom_site_fract_x
_atom_site_fract_y
_atom_site_fract_z
_atom_site_U_iso_or_equiv
_atom_site_adp_type
_atom_site_calc_flag
_atom_site_refinement_flags
_atom_site_occupancy
_atom_site_symmetry_multiplicity
C C1 0.9919(2) 0.4245(2) 0.09141(19) 0.0514(7) Uani d . 1 1
C C2 0.9091(2) 0.4328(3) 0.0311(2) 0.0629(9) Uani d . 1 1
H H2 0.8833 0.3839 -0.0069 0.075 Uiso calc R 1 1
C C3 0.8647(2) 0.5132(3) 0.0273(2) 0.0601(9) Uani d . 1 1
C C4 0.90337(19) 0.5859(3) 0.0836(2) 0.0547(8) Uani d . 1 1
C C5 0.98582(19) 0.5748(2) 0.14353(19) 0.0495(7) Uani d . 1 1
H H5 1.0111 0.6239 0.1814 0.059 Uiso calc R 1 1
C C6 1.03389(18) 0.4946(2) 0.15101(17) 0.0437(7) Uani d . 1 1
C C7 1.11882(18) 0.48772(19) 0.22105(18) 0.0430(6) Uani d . 1 1
C C8 1.14416(18) 0.4037(2) 0.26856(18) 0.0455(7) Uani d . 1 1
C C9 1.27389(19) 0.4806(2) 0.3673(2) 0.0513(7) Uani d . 1 1
C C10 1.17194(19) 0.5664(2) 0.2441(2) 0.0477(7) Uani d . 1 1
C C11 1.3064(2) 0.6394(3) 0.3416(3) 0.0748(11) Uani d . 1 1
H H11A 1.2939 0.6791 0.3790 0.112 Uiso calc R 1 1
H H11B 1.2989 0.6741 0.2915 0.112 Uiso calc R 1 1
H H11C 1.3635 0.6180 0.3707 0.112 Uiso calc R 1 1
C C12 1.2465(3) 0.3194(2) 0.3945(2) 0.0692(10) Uani d . 1 1
H H12A 1.2993 0.3299 0.4436 0.104 Uiso calc R 1 1
H H12B 1.2522 0.2683 0.3615 0.104 Uiso calc R 1 1
H H12C 1.2043 0.3044 0.4128 0.104 Uiso calc R 1 1
C C13 0.9905(2) 0.0191(2) -0.1371(2) 0.0523(7) Uani d . 1 1
C C14 0.9221(2) 0.0263(2) -0.2186(2) 0.0554(8) Uani d . 1 1
H H14 0.9062 -0.0250 -0.2554 0.067 Uiso calc R 1 1
C C15 0.8793(2) 0.1080(3) -0.2431(2) 0.0681(10) Uani d . 1 1
H H15 0.8345 0.1122 -0.2974 0.082 Uiso calc R 1 1
C C16 0.9629(3) 0.1772(2) -0.1155(2) 0.0678(10) Uani d . 1 1
H H16 0.9761 0.2303 -0.0811 0.081 Uiso calc R 1 1
C C17 1.0100(2) 0.1002(2) -0.0844(2) 0.0611(9) Uani d . 1 1
H H17 1.0543 0.0998 -0.0296 0.073 Uiso calc R 1 1
N N1 1.0356(3) 0.3400(2) 0.08368(18) 0.0696(9) Uani d . 1 1
N N2 0.7784(2) 0.5168(4) -0.0404(2) 0.0866(11) Uani d . 1 1
N N3 1.24936(15) 0.55831(17) 0.31628(17) 0.0516(6) Uani d . 1 1
N N4 1.22188(16) 0.40446(17) 0.34170(16) 0.0501(6) Uani d . 1 1
N N5 0.8988(2) 0.1819(2) -0.1926(2) 0.0717(9) Uani d D 1 1
N N6 1.0343(2) -0.0582(2) -0.1099(2) 0.0680(8) Uani d D 1 1
O O1 1.1078(2) 0.34820(19) 0.09283(19) 0.0855(9) Uani d . 1 1
O O2 0.9948(2) 0.26692(19) 0.06391(18) 0.1055(12) Uani d . 1 1
O O3 0.7499(2) 0.4483(3) -0.0835(2) 0.1351(16) Uani d . 1 1
O O4 0.7378(2) 0.5880(3) -0.0505(3) 0.1303(15) Uani d . 1 1
Cl Cl1 0.85552(6) 0.68966(8) 0.08676(7) 0.0830(4) Uani d . 1 1
O O6 1.10297(16) 0.33059(16) 0.25208(15) 0.0653(7) Uani d . 1 1
O O7 1.15599(14) 0.64213(15) 0.20372(16) 0.0623(6) Uani d . 1 1
O O8 1.34014(15) 0.47883(18) 0.43275(16) 0.0736(7) Uani d . 1 1
O O9 1.0000 0.1893(2) 0.2500 0.0645(9) Uani d SD 1 2
H H9A 0.948(2) 0.211(4) 0.235(6) 0.077 Uiso d PD 0.50 1
H H9B 1.032(3) 0.233(4) 0.242(5) 0.077 Uiso d PD 0.50 1
H H6A 1.076(2) -0.063(3) -0.0563(14) 0.101(16) Uiso d D 1 1
H H6B 1.027(3) -0.108(2) -0.144(2) 0.094(14) Uiso d D 1 1
H H5A 0.863(3) 0.230(3) -0.219(4) 0.15(2) Uiso d D 1 1

loop_
_atom_site_aniso_label
_atom_site_aniso_U_11
_atom_site_aniso_U_22
_atom_site_aniso_U_33
_atom_site_aniso_U_12
_atom_site_aniso_U_13
_atom_site_aniso_U_23
C1 0.064(2) 0.0464(17) 0.0424(16) -0.0042(14) 0.0222(15) 0.0029(13)
C2 0.071(2) 0.065(2) 0.0419(17) -0.0195(18) 0.0153(16) 0.0024(15)
C3 0.0458(18) 0.082(3) 0.0455(17) -0.0061(17) 0.0142(15) 0.0130(17)
C4 0.0445(17) 0.071(2) 0.0501(17) 0.0070(15) 0.0222(14) 0.0110(16)
C5 0.0481(17) 0.0539(17) 0.0468(16) 0.0012(14) 0.0213(14) 0.0007(14)
C6 0.0488(16) 0.0450(15) 0.0390(14) -0.0011(12) 0.0211(13) 0.0025(12)
C7 0.0428(15) 0.0395(14) 0.0443(15) 0.0008(12) 0.0170(13) 0.0007(12)
C8 0.0475(17) 0.0426(16) 0.0468(16) -0.0002(13) 0.0213(14) 0.0027(12)
C9 0.0446(17) 0.0486(17) 0.0564(18) 0.0052(13) 0.0184(15) -0.0006(14)
C10 0.0465(16) 0.0365(15) 0.0583(18) 0.0049(12) 0.0214(14) -0.0016(13)
C11 0.051(2) 0.052(2) 0.109(3) -0.0096(16) 0.023(2) -0.006(2)
C12 0.076(2) 0.056(2) 0.065(2) 0.0086(17) 0.0219(19) 0.0184(17)
C13 0.0562(19) 0.0458(17) 0.0588(19) -0.0003(14) 0.0289(16) 0.0030(14)
C14 0.067(2) 0.0455(17) 0.0488(17) -0.0005(15) 0.0206(16) -0.0062(14)
C15 0.075(2) 0.064(2) 0.059(2) 0.0048(19) 0.0240(19) 0.0018(18)
C16 0.084(3) 0.0486(19) 0.067(2) 0.0006(17) 0.031(2) -0.0085(16)
C17 0.064(2) 0.0541(19) 0.0539(19) -0.0043(16) 0.0157(16) -0.0057(15)
N1 0.114(3) 0.0483(17) 0.0422(15) 0.0056(18) 0.0302(17) 0.0011(12)
N2 0.056(2) 0.130(3) 0.057(2) -0.009(2) 0.0095(17) 0.006(2)
N3 0.0410(13) 0.0394(13) 0.0662(16) -0.0003(10) 0.0164(12) -0.0025(12)
N4 0.0502(15) 0.0428(13) 0.0506(14) 0.0046(11) 0.0163(12) 0.0071(11)
N5 0.089(2) 0.0544(18) 0.070(2) 0.0143(16) 0.0329(19) 0.0057(15)
N6 0.072(2) 0.0522(17) 0.070(2) 0.0058(15) 0.0228(17) 0.0007(15)
O1 0.128(3) 0.0666(17) 0.085(2) 0.0329(18) 0.069(2) 0.0169(14)
O2 0.165(3) 0.0499(16) 0.0685(18) -0.0136(18) 0.0213(19) -0.0118(13)
O3 0.074(2) 0.177(4) 0.100(3) -0.016(2) -0.010(2) -0.039(3)
O4 0.069(2) 0.168(4) 0.107(3) 0.027(2) -0.0044(19) 0.009(3)
Cl1 0.0616(6) 0.0980(8) 0.0897(7) 0.0296(5) 0.0339(5) 0.0120(6)
O6 0.0729(16) 0.0525(13) 0.0598(14) -0.0150(11) 0.0197(12) 0.0101(11)
O7 0.0590(14) 0.0386(12) 0.0809(16) 0.0041(10) 0.0232(12) 0.0085(11)
O8 0.0564(15) 0.0718(16) 0.0683(16) 0.0030(12) 0.0055(13) 0.0030(13)
O9 0.074(2) 0.0376(17) 0.091(3) 0.000 0.044(2) 0.000

loop_
_atom_type_symbol
_atom_type_description
_atom_type_scat_dispersion_real
_atom_type_scat_dispersion_imag
_atom_type_scat_source
C C 0.0033 0.0016 'International Tables Vol C Tables 4.2.6.8 and 6.1.1.4'
H H 0.0000 0.0000 'International Tables Vol C Tables 4.2.6.8 and 6.1.1.4'
N N 0.0061 0.0033 'International Tables Vol C Tables 4.2.6.8 and 6.1.1.4'
O O 0.0106 0.0060 'International Tables Vol C Tables 4.2.6.8 and 6.1.1.4'
Cl Cl 0.1484 0.1585 'International Tables Vol C Tables 4.2.6.8 and 6.1.1.4'

loop_
_geom_angle_atom_site_label_1
_geom_angle_atom_site_label_2
_geom_angle_atom_site_label_3
_geom_angle
C2 C1 C6 122.8(3)
C2 C1 N1 115.2(3)
C6 C1 N1 121.8(3)
C3 C2 C1 120.0(3)
C3 C2 H2 120.0
C1 C2 H2 120.0
C2 C3 C4 119.9(3)
C2 C3 N2 116.1(4)
C4 C3 N2 123.9(4)
C5 C4 C3 118.5(3)
C5 C4 Cl1 116.6(3)
C3 C4 Cl1 124.9(3)
C4 C5 C6 124.3(3)
C4 C5 H5 117.9
C6 C5 H5 117.9
C1 C6 C5 114.5(3)
C1 C6 C7 125.9(3)
C5 C6 C7 119.5(3)
C10 C7 C8 120.7(3)
C10 C7 C6 119.8(3)
C8 C7 C6 119.3(3)
O6 C8 N4 117.5(3)
O6 C8 C7 125.4(3)
N4 C8 C7 117.1(3)
O8 C9 N4 121.3(3)
O8 C9 N3 121.4(3)
N4 C9 N3 117.2(3)
O7 C10 N3 117.7(3)
O7 C10 C7 124.9(3)
N3 C10 C7 117.3(3)
N3 C11 H11A 109.5
N3 C11 H11B 109.5
H11A C11 H11B 109.5
N3 C11 H11C 109.5
H11A C11 H11C 109.5
H11B C11 H11C 109.5
N4 C12 H12A 109.5
N4 C12 H12B 109.5
H12A C12 H12B 109.5
N4 C12 H12C 109.5
H12A C12 H12C 109.5
H12B C12 H12C 109.5
N6 C13 C14 122.4(3)
N6 C13 C17 121.0(3)
C14 C13 C17 116.7(3)
C15 C14 C13 119.6(3)
C15 C14 H14 120.2
C13 C14 H14 120.2
N5 C15 C14 122.2(3)
N5 C15 H15 118.9
C14 C15 H15 118.9
N5 C16 C17 123.6(3)
N5 C16 H16 118.2
C17 C16 H16 118.2
C16 C17 C13 118.4(3)
C16 C17 H17 120.8
C13 C17 H17 120.8
O1 N1 O2 124.7(4)
O1 N1 C1 118.2(3)
O2 N1 C1 116.9(4)
O3 N2 O4 122.2(4)
O3 N2 C3 118.5(4)
O4 N2 C3 119.3(4)
C9 N3 C10 123.8(3)
C9 N3 C11 117.7(3)
C10 N3 C11 118.4(3)
C9 N4 C8 123.6(2)
C9 N4 C12 118.8(3)
C8 N4 C12 117.6(3)
C15 N5 C16 119.5(3)
C15 N5 H5A 110(4)
C16 N5 H5A 130(4)
C13 N6 H6A 121(3)
C13 N6 H6B 122(2)
H6A N6 H6B 116(3)
H9A O9 H9B 111(3)

loop_
_geom_bond_atom_site_label_1
_geom_bond_atom_site_label_2
_geom_bond_distance
C1 C2 1.382(5)
C1 C6 1.396(4)
C1 N1 1.469(5)
C2 C3 1.374(5)
C2 H2 0.9300
C3 C4 1.384(5)
C3 N2 1.463(5)
C4 C5 1.379(4)
C4 Cl1 1.718(4)
C5 C6 1.397(4)
C5 H5 0.9300
C6 C7 1.463(4)
C7 C10 1.404(4)
C7 C8 1.412(4)
C8 O6 1.231(3)
C8 N4 1.403(4)
C9 O8 1.223(4)
C9 N4 1.365(4)
C9 N3 1.367(4)
C10 O7 1.251(4)
C10 N3 1.397(4)
C11 N3 1.469(4)
C11 H11A 0.9600
C11 H11B 0.9600
C11 H11C 0.9600
C12 N4 1.466(4)
C12 H12A 0.9600
C12 H12B 0.9600
C12 H12C 0.9600
C13 N6 1.311(4)
C13 C14 1.405(5)
C13 C17 1.421(4)
C14 C15 1.352(5)
C14 H14 0.9300
C15 N5 1.316(5)
C15 H15 0.9300
C16 N5 1.322(5)
C16 C17 1.340(5)
C16 H16 0.9300
C17 H17 0.9300
N1 O1 1.224(4)
N1 O2 1.228(4)
N2 O3 1.199(5)
N2 O4 1.210(5)
N5 H5A 0.91(2)
N6 H6A 0.898(18)
N6 H6B 0.896(18)
O9 H9A 0.89(2)
O9 H9B 0.90(2)

loop_
_geom_hbond_atom_site_label_D
_geom_hbond_atom_site_label_H
_geom_hbond_atom_site_label_A
_geom_hbond_site_symmetry_A
_geom_hbond_distance_DH
_geom_hbond_distance_HA
_geom_hbond_distance_DA
_geom_hbond_angle_DHA
N6 H6A O8 4_745 0.898(18) 2.09(2) 2.947(4) 158(4)
N6 H6B O9 5_755 0.896(18) 2.05(2) 2.918(4) 162(4)
N5 H5A O7 5_765 0.91(2) 1.89(4) 2.667(4) 141(5)
O9 H9A O6 2_755 0.89(2) 1.99(5) 2.707(3) 136(6)
O9 H9B O6 . 0.90(2) 1.83(3) 2.707(3) 167(9)
C15 H15 O4 4_644 0.93 2.41 3.276(5) 156
C16 H16 O2 . 0.93 2.46 3.190(5) 136
C17 H17 O8 4_745 0.93 2.56 3.290(4) 136

loop_
_geom_torsion_atom_site_label_1
_geom_torsion_atom_site_label_2
_geom_torsion_atom_site_label_3
_geom_torsion_atom_site_label_4
_geom_torsion
C6 C1 C2 C3 0.9(5)
N1 C1 C2 C3 -173.8(3)
C1 C2 C3 C4 0.4(5)
C1 C2 C3 N2 178.1(3)
C2 C3 C4 C5 -1.0(5)
N2 C3 C4 C5 -178.5(3)
C2 C3 C4 Cl1 -179.4(3)
N2 C3 C4 Cl1 3.1(5)
C3 C4 C5 C6 0.5(5)
Cl1 C4 C5 C6 179.1(2)
C2 C1 C6 C5 -1.3(4)
N1 C1 C6 C5 173.0(3)
C2 C1 C6 C7 174.5(3)
N1 C1 C6 C7 -11.2(5)
C4 C5 C6 C1 0.6(4)
C4 C5 C6 C7 -175.5(3)
C1 C6 C7 C10 143.2(3)
C5 C6 C7 C10 -41.2(4)
C1 C6 C7 C8 -41.3(4)
C5 C6 C7 C8 134.4(3)
C10 C7 C8 O6 -178.1(3)
C6 C7 C8 O6 6.4(5)
C10 C7 C8 N4 3.5(4)
C6 C7 C8 N4 -172.0(2)
C8 C7 C10 O7 177.0(3)
C6 C7 C10 O7 -7.5(5)
C8 C7 C10 N3 -1.2(4)
C6 C7 C10 N3 174.3(3)
N6 C13 C14 C15 180.0(3)
C17 C13 C14 C15 0.7(5)
C13 C14 C15 N5 -0.8(6)
N5 C16 C17 C13 0.5(6)
N6 C13 C17 C16 -179.8(4)
C14 C13 C17 C16 -0.5(5)
C2 C1 N1 O1 137.5(3)
C6 C1 N1 O1 -37.2(4)
C2 C1 N1 O2 -38.7(4)
C6 C1 N1 O2 146.5(3)
C2 C3 N2 O3 5.4(5)
C4 C3 N2 O3 -177.0(4)
C2 C3 N2 O4 -175.4(4)
C4 C3 N2 O4 2.2(6)
O8 C9 N3 C10 -175.5(3)
N4 C9 N3 C10 5.3(5)
O8 C9 N3 C11 1.4(5)
N4 C9 N3 C11 -177.8(3)
O7 C10 N3 C9 178.3(3)
C7 C10 N3 C9 -3.4(4)
O7 C10 N3 C11 1.4(4)
C7 C10 N3 C11 179.7(3)
O8 C9 N4 C8 178.1(3)
N3 C9 N4 C8 -2.7(4)
O8 C9 N4 C12 0.2(5)
N3 C9 N4 C12 179.4(3)
O6 C8 N4 C9 179.9(3)
C7 C8 N4 C9 -1.6(4)
O6 C8 N4 C12 -2.2(4)
C7 C8 N4 C12 176.4(3)
C14 C15 N5 C16 0.8(6)
C17 C16 N5 C15 -0.6(6)
